data_7221233
loop_
_publ_author_name
'Mueller, A.'
'Pohl, S.'
'Kirchner, R.M.'
'Cohen, J.P.'
'Dartmann, M.'
'Bennett, M.J.'

_publ_section_title
;
 Crystal structure of (N H4)2 M O S (S2)6 containing the novel isolated
 cluster (Mo3 S13)2-
;
_journal_name_full
;
Zeitschrift fuer Naturforschung, Teil B. Anorganische Chemie, Organische 
Chemie (33,1978-41,1986)
;
_journal_page_first 434
_journal_page_last 436
_journal_volume 34
_journal_year 1979
_chemical_formula_sum 'H10 Mo3 N2 O S13'
_chemical_name_systematic '(N H4)2 (S ((S2) Mo (S2))3) (H2 O)'
_space_group_IT_number 8
_symmetry_space_group_name_Hall 'C -2y'
_symmetry_space_group_name_H-M 'C 1 m 1'
_cell_angle_alpha 90
_cell_angle_beta 117.3
_cell_angle_gamma 90
_cell_formula_units_Z 2
_cell_length_a 11.577
_cell_length_b 16.448
_cell_length_c 5.716
_cell_volume 967.200
_citation_journal_id_ASTM ZNBAD2
_cod_data_source_file Mueller_ZNBAD2_1979_139.cif
_cod_data_source_block H10Mo3N2O1S13
_cod_original_cell_volume 967.1995
_cod_original_formula_sum 'H10 Mo3 N2 O1 S13'
_cod_database_code 7221233

loop_
_symmetry_equiv_pos_as_xyz
x,y,z
x,-y,z
x+1/2,y+1/2,z
x+1/2,-y+1/2,z

loop_
_atom_site_label
_atom_site_type_symbol
_atom_site_fract_x
_atom_site_fract_y
_atom_site_fract_z
_atom_site_occupancy
_atom_site_U_iso_or_equiv
S6 S-1 -0.05912 0.10208 -0.3418 1 0.0
N1 N-3 0.3518 0.1751 0.4193 1 0.0
S3 S-1 0.19059 0 0.4261 1 0.0
S8 S-1 -0.34444 0.20974 -0.4107 1 0.0
Mo1 Mo+4 0 0 0 1 0.0
S4 S-1 0.23196 0 0.1146 1 0.0
S2 S-1 -0.33884 0 -0.6007 1 0.0
S7 S-1 -0.32151 0.18171 -0.0375 1 0.0
Mo2 Mo+4 -0.22875 0.08284 -0.2118 1 0.0
S9 S-2 -0.15169 0 0.1661 1 0.0
S5 S-1 -0.01298 0.15076 0.0168 1 0.0
O1 O-2 0.399 0.139 0.944 0.5 0.0
S1 S-1 -0.43002 0 -0.3765 1 0.0
